data_7046507
loop_
_publ_author_name
'Hong, Changwen'
'Sui, Xuelin'
'Li, Ziqian'
'Pang, Wenmin'
'Chen, Min'

_publ_section_title
;
 Phosphine phosphonic amide nickel catalyzed ethylene polymerization and
 copolymerization with polar monomers.
;
_journal_issue 25
_journal_name_full 'Dalton transactions (Cambridge, England : 2003)'
_journal_page_first 8264
_journal_page_last 8267
_journal_paper_doi 10.1039/c8dt01018h
_journal_volume 47
_journal_year 2018
_chemical_formula_sum 'C44 H46 Cl N Ni O3 P2'
_chemical_formula_weight 792.92
_space_group_IT_number 14
_space_group_name_Hall '-P 2yn'
_space_group_name_H-M_alt 'P 1 21/n 1'
_symmetry_cell_setting monoclinic
_symmetry_space_group_name_Hall '-P 2yn'
_symmetry_space_group_name_H-M 'P 1 21/n 1'
_atom_sites_solution_hydrogens geom
_atom_sites_solution_primary direct
_atom_sites_solution_secondary difmap
_audit_creation_method SHELXL-97
_audit_update_record
;
2018-04-16 deposited with the CCDC.
2018-05-31 downloaded from the CCDC.
;
_cell_angle_alpha 90.00
_cell_angle_beta 90.882(2)
_cell_angle_gamma 90.00
_cell_formula_units_Z 4
_cell_length_a 17.4215(12)
_cell_length_b 14.7742(9)
_cell_length_c 19.0672(15)
_cell_measurement_reflns_used 1897
_cell_measurement_temperature 293(2)
_cell_measurement_theta_max 67.3150
_cell_measurement_theta_min 3.4090
_cell_volume 4907.1(6)
_computing_cell_refinement 'Bruker FRAMBO'
_computing_data_collection 'Bruker FRAMBO'
_computing_data_reduction 'Bruker SAINT'
_computing_molecular_graphics 'Bruker SHELXTL'
_computing_publication_material 'Bruker SHELXTL'
_computing_structure_refinement 'SHELXL-97 (Sheldrick, 1997)'
_computing_structure_solution 'SHELXS-97 (Sheldrick, 1990)'
_diffrn_ambient_temperature 293(2)
_diffrn_measured_fraction_theta_full 0.998
_diffrn_measured_fraction_theta_max 0.998
_diffrn_measurement_device_type 'CCD area detector'
_diffrn_measurement_method 'phi and omega scans'
_diffrn_radiation_monochromator graphite
_diffrn_radiation_source 'fine-focus sealed tube'
_diffrn_radiation_type CuK\a
_diffrn_radiation_wavelength 1.54178
_diffrn_reflns_av_R_equivalents 0.0882
_diffrn_reflns_av_sigmaI/netI 0.1697
_diffrn_reflns_limit_h_max 20
_diffrn_reflns_limit_h_min -16
_diffrn_reflns_limit_k_max 11
_diffrn_reflns_limit_k_min -17
_diffrn_reflns_limit_l_max 19
_diffrn_reflns_limit_l_min -22
_diffrn_reflns_number 16694
_diffrn_reflns_theta_full 66.05
_diffrn_reflns_theta_max 66.05
_diffrn_reflns_theta_min 3.41
_exptl_absorpt_coefficient_mu 1.943
_exptl_absorpt_correction_T_max 0.8601
_exptl_absorpt_correction_T_min 0.6973
_exptl_absorpt_correction_type multi-scan
_exptl_absorpt_process_details sadabs
_exptl_crystal_colour colourless
_exptl_crystal_density_diffrn 1.073
_exptl_crystal_density_method 'not measured'
_exptl_crystal_description block
_exptl_crystal_F_000 1664
_exptl_crystal_size_max 0.20
_exptl_crystal_size_mid 0.13
_exptl_crystal_size_min 0.08
_platon_squeeze_details
;
;
_refine_diff_density_max 0.273
_refine_diff_density_min -0.338
_refine_diff_density_rms 0.060
_refine_ls_extinction_method none
_refine_ls_goodness_of_fit_ref 1.054
_refine_ls_hydrogen_treatment mixed
_refine_ls_matrix_type full
_refine_ls_number_parameters 521
_refine_ls_number_reflns 8555
_refine_ls_number_restraints 0
_refine_ls_restrained_S_all 1.054
_refine_ls_R_factor_all 0.1399
_refine_ls_R_factor_gt 0.0680
_refine_ls_shift/su_max 0.001
_refine_ls_shift/su_mean 0.000
_refine_ls_structure_factor_coef Fsqd
_refine_ls_weighting_details 'calc w=1/[\s^2^(Fo^2^)+(0.0020P)^2^+0.0000P] where P=(Fo^2^+2Fc^2^)/3'
_refine_ls_weighting_scheme calc
_refine_ls_wR_factor_gt 0.1038
_refine_ls_wR_factor_ref 0.1175
_reflns_number_gt 3139
_reflns_number_total 8555
_reflns_threshold_expression >2sigma(I)
_cod_data_source_file c8dt01018h2.cif
_cod_data_source_block 170721d
_cod_depositor_comments
;
The following automatic conversions were performed:

'_symmetry_cell_setting' value 'Monoclinic' changed to 'monoclinic'
according to
/home/data/users/saulius/crontab/automatic-downloads/rss-feeds/RSC/lib/dictionaries/cif_core.dic
dictionary named 'cif_core.dic' version 2.4.2 from 2011-04-26.

Automatic conversion script
Id: cif_fix_values 4973 2017-02-22 13:04:09Z antanas 

 Adding full bibliography for 7046507--7046509.cif.
;
_cod_original_sg_symbol_H-M P2(1)/n
_cod_database_code 7046507

loop_
_symmetry_equiv_pos_as_xyz
'x, y, z'
'-x+1/2, y+1/2, -z+1/2'
'-x, -y, -z'
'x-1/2, -y-1/2, z-1/2'

loop_
_atom_site_label
_atom_site_type_symbol
_atom_site_fract_x
_atom_site_fract_y
_atom_site_fract_z
_atom_site_U_iso_or_equiv
_atom_site_adp_type
_atom_site_occupancy
_atom_site_symmetry_multiplicity
_atom_site_calc_flag
_atom_site_refinement_flags
_atom_site_disorder_assembly
_atom_site_disorder_group
Ni1 Ni 0.45549(6) 0.82234(7) 0.19486(6) 0.0526(3) Uani 1 1 d . . .
P1 P 0.38428(10) 0.70467(12) 0.20437(9) 0.0501(5) Uani 1 1 d . . .
P2 P 0.41324(11) 0.77750(13) 0.03544(10) 0.0550(5) Uani 1 1 d . A .
Cl1 Cl 0.54311(11) 0.92975(13) 0.18679(10) 0.0843(7) Uani 1 1 d . . .
N1 N 0.3861(3) 0.8275(4) -0.0376(3) 0.0582(16) Uani 1 1 d . . .
O1 O 0.2948(3) 0.9092(3) 0.2228(2) 0.0623(13) Uani 1 1 d . . .
O2 O 0.1194(3) 0.6709(3) 0.2011(3) 0.0721(15) Uani 1 1 d . . .
O3 O 0.4282(2) 0.8403(3) 0.0965(2) 0.0572(12) Uani 1 1 d . . .
C1 C 0.3167(4) 0.7035(4) 0.2762(3) 0.0505(17) Uani 1 1 d . . .
C2 C 0.2441(4) 0.7457(4) 0.2721(3) 0.0489(17) Uani 1 1 d . . .
C3 C 0.1989(4) 0.7451(4) 0.3324(4) 0.062(2) Uani 1 1 d . . .
H3 H 0.1497 0.7693 0.3295 0.074 Uiso 1 1 calc R . .
C4 C 0.2242(4) 0.7104(5) 0.3961(4) 0.067(2) Uani 1 1 d . . .
H4 H 0.1937 0.7133 0.4357 0.080 Uiso 1 1 calc R . .
C5 C 0.2959(4) 0.6714(4) 0.3990(3) 0.060(2) Uani 1 1 d . . .
H5 H 0.3139 0.6467 0.4410 0.072 Uiso 1 1 calc R . .
C6 C 0.3417(4) 0.6683(4) 0.3404(3) 0.0532(18) Uani 1 1 d . . .
H6 H 0.3902 0.6421 0.3439 0.064 Uiso 1 1 calc R . .
C7 C 0.2102(4) 0.7874(4) 0.2074(3) 0.0493(17) Uani 1 1 d . . .
C8 C 0.2369(4) 0.8716(5) 0.1828(4) 0.0572(19) Uani 1 1 d . . .
C9 C 0.2040(4) 0.9139(5) 0.1252(4) 0.065(2) Uani 1 1 d . . .
H9 H 0.2212 0.9702 0.1103 0.078 Uiso 1 1 calc R . .
C10 C 0.1440(4) 0.8697(5) 0.0899(4) 0.073(2) Uani 1 1 d . . .
H10 H 0.1235 0.8955 0.0492 0.088 Uiso 1 1 calc R . .
C11 C 0.1144(4) 0.7898(5) 0.1134(4) 0.068(2) Uani 1 1 d . . .
H11 H 0.0734 0.7624 0.0899 0.082 Uiso 1 1 calc R . .
C12 C 0.1467(4) 0.7500(5) 0.1733(4) 0.058(2) Uani 1 1 d . . .
C13 C 0.3282(4) 0.9924(4) 0.1981(3) 0.075(2) Uani 1 1 d . . .
H13A H 0.3476 0.9835 0.1518 0.112 Uiso 1 1 calc R . .
H13B H 0.3694 1.0102 0.2291 0.112 Uiso 1 1 calc R . .
H13C H 0.2897 1.0390 0.1970 0.112 Uiso 1 1 calc R . .
C14 C 0.0501(4) 0.6328(5) 0.1713(4) 0.090(3) Uani 1 1 d . . .
H14A H 0.0085 0.6747 0.1768 0.136 Uiso 1 1 calc R . .
H14B H 0.0383 0.5772 0.1949 0.136 Uiso 1 1 calc R . .
H14C H 0.0573 0.6210 0.1224 0.136 Uiso 1 1 calc R . .
C15 C 0.3279(4) 0.6684(4) 0.1265(3) 0.0497(17) Uani 1 1 d . . .
C16 C 0.3377(4) 0.6977(4) 0.0580(3) 0.0517(18) Uani 1 1 d . . .
C17 C 0.2957(4) 0.6580(4) 0.0028(4) 0.066(2) Uani 1 1 d . . .
H17 H 0.3048 0.6754 -0.0432 0.080 Uiso 1 1 calc R . .
C18 C 0.2406(4) 0.5928(5) 0.0165(4) 0.074(2) Uani 1 1 d . . .
H18 H 0.2104 0.5697 -0.0199 0.089 Uiso 1 1 calc R . .
C19 C 0.2309(4) 0.5628(5) 0.0825(4) 0.072(2) Uani 1 1 d . . .
H19 H 0.1959 0.5167 0.0911 0.086 Uiso 1 1 calc R . .
C20 C 0.2728(4) 0.6002(4) 0.1376(4) 0.061(2) Uani 1 1 d . . .
H20 H 0.2644 0.5799 0.1830 0.073 Uiso 1 1 calc R . .
C21 C 0.4442(4) 0.6027(4) 0.2168(4) 0.0573(19) Uani 1 1 d . . .
C22 C 0.5200(4) 0.6106(5) 0.1995(4) 0.067(2) Uani 1 1 d . . .
H22 H 0.5394 0.6662 0.1853 0.080 Uiso 1 1 calc R . .
C23 C 0.5682(4) 0.5351(5) 0.2032(4) 0.086(3) Uani 1 1 d . . .
H23 H 0.6194 0.5405 0.1909 0.103 Uiso 1 1 calc R . .
C24 C 0.5406(5) 0.4530(5) 0.2249(4) 0.083(3) Uani 1 1 d . . .
H24 H 0.5727 0.4029 0.2276 0.100 Uiso 1 1 calc R . .
C25 C 0.4644(5) 0.4459(5) 0.2427(4) 0.079(3) Uani 1 1 d . . .
H25 H 0.4454 0.3906 0.2580 0.095 Uiso 1 1 calc R . .
C26 C 0.4160(4) 0.5197(5) 0.2380(4) 0.068(2) Uani 1 1 d . . .
H26 H 0.3645 0.5137 0.2491 0.082 Uiso 1 1 calc R . .
C27 C 0.4978(5) 0.7101(6) 0.0190(4) 0.066(2) Uani 1 1 d . . .
C28 C 0.562(11) 0.744(12) 0.056(9) 0.075(17) Uani 0.47(11) 1 d P A 1
H28 H 0.5573 0.7934 0.0861 0.090 Uiso 0.47(11) 1 calc PR A 1
C29 C 0.633(5) 0.702(6) 0.049(5) 0.078(14) Uani 0.47(11) 1 d P A 1
H29 H 0.6772 0.7287 0.0678 0.094 Uiso 0.47(11) 1 calc PR A 1
C30 C 0.639(6) 0.621(4) 0.013(4) 0.087(17) Uani 0.47(11) 1 d P A 1
H30 H 0.6854 0.5888 0.0131 0.105 Uiso 0.47(11) 1 calc PR A 1
C31 C 0.576(4) 0.588(5) -0.023(4) 0.09(2) Uani 0.47(11) 1 d P A 1
H31 H 0.5806 0.5386 -0.0525 0.105 Uiso 0.47(11) 1 calc PR A 1
C32 C 0.505(7) 0.629(11) -0.016(8) 0.07(2) Uani 0.47(11) 1 d P A 1
H32 H 0.4616 0.6018 -0.0353 0.088 Uiso 0.47(11) 1 calc PR A 1
C28' C 0.570(10) 0.728(10) 0.047(8) 0.08(2) Uani 0.53(11) 1 d P A 2
H28' H 0.5792 0.7804 0.0721 0.092 Uiso 0.53(11) 1 calc PR A 2
C29' C 0.629(4) 0.666(5) 0.036(3) 0.080(17) Uani 0.53(11) 1 d P A 2
H29' H 0.6748 0.6710 0.0608 0.096 Uiso 0.53(11) 1 calc PR A 2
C30' C 0.618(3) 0.596(6) -0.011(4) 0.087(18) Uani 0.53(11) 1 d P A 2
H30' H 0.6592 0.5585 -0.0213 0.104 Uiso 0.53(11) 1 calc PR A 2
C31' C 0.547(4) 0.579(6) -0.044(4) 0.086(14) Uani 0.53(11) 1 d P A 2
H31' H 0.5406 0.5316 -0.0753 0.103 Uiso 0.53(11) 1 calc PR A 2
C32' C 0.488(7) 0.638(10) -0.028(7) 0.075(15) Uani 0.53(11) 1 d P A 2
H32' H 0.4398 0.6283 -0.0482 0.090 Uiso 0.53(11) 1 calc PR A 2
C33 C 0.4368(4) 0.8556(5) -0.0963(4) 0.070(2) Uani 1 1 d . . .
H33 H 0.4113 0.9070 -0.1192 0.084 Uiso 1 1 calc R . .
C34 C 0.5160(4) 0.8898(5) -0.0718(4) 0.104(3) Uani 1 1 d . . .
H34A H 0.5097 0.9369 -0.0377 0.156 Uiso 1 1 calc R . .
H34B H 0.5432 0.9132 -0.1113 0.156 Uiso 1 1 calc R . .
H34C H 0.5446 0.8407 -0.0512 0.156 Uiso 1 1 calc R . .
C35 C 0.4445(5) 0.7836(5) -0.1518(4) 0.114(4) Uani 1 1 d . . .
H35A H 0.4851 0.7427 -0.1387 0.172 Uiso 1 1 calc R . .
H35B H 0.4561 0.8115 -0.1959 0.172 Uiso 1 1 calc R . .
H35C H 0.3971 0.7507 -0.1563 0.172 Uiso 1 1 calc R . .
C36 C 0.3114(5) 0.8782(5) -0.0333(4) 0.074(2) Uani 1 1 d . . .
H36 H 0.2841 0.8547 0.0074 0.089 Uiso 1 1 calc R . .
C37 C 0.3276(4) 0.9789(4) -0.0194(4) 0.085(3) Uani 1 1 d . . .
H37A H 0.3589 0.9850 0.0222 0.128 Uiso 1 1 calc R . .
H37B H 0.2800 1.0104 -0.0132 0.128 Uiso 1 1 calc R . .
H37C H 0.3540 1.0043 -0.0586 0.128 Uiso 1 1 calc R . .
C38 C 0.2598(4) 0.8640(5) -0.0973(4) 0.098(3) Uani 1 1 d . . .
H38A H 0.2875 0.8791 -0.1389 0.146 Uiso 1 1 calc R . .
H38B H 0.2154 0.9021 -0.0940 0.146 Uiso 1 1 calc R . .
H38C H 0.2440 0.8018 -0.0995 0.146 Uiso 1 1 calc R . .
C39 C 0.4783(4) 0.8176(5) 0.2924(4) 0.061(2) Uani 1 1 d . . .
C40 C 0.4304(4) 0.8627(5) 0.3378(4) 0.069(2) Uani 1 1 d . . .
H40 H 0.3848 0.8874 0.3204 0.083 Uiso 1 1 calc R . .
C41 C 0.4486(5) 0.8721(5) 0.4088(4) 0.080(3) Uani 1 1 d . . .
H41 H 0.4152 0.9026 0.4382 0.096 Uiso 1 1 calc R . .
C42 C 0.5149(5) 0.8370(6) 0.4351(5) 0.097(3) Uani 1 1 d . . .
H42 H 0.5281 0.8450 0.4821 0.116 Uiso 1 1 calc R . .
C43 C 0.5626(5) 0.7892(6) 0.3912(5) 0.092(3) Uani 1 1 d . . .
H43 H 0.6076 0.7637 0.4091 0.110 Uiso 1 1 calc R . .
C44 C 0.5437(4) 0.7791(5) 0.3201(4) 0.079(3) Uani 1 1 d . . .
H44 H 0.5757 0.7458 0.2913 0.094 Uiso 1 1 calc R . .

loop_
_atom_site_aniso_label
_atom_site_aniso_U_11
_atom_site_aniso_U_22
_atom_site_aniso_U_33
_atom_site_aniso_U_23
_atom_site_aniso_U_13
_atom_site_aniso_U_12
Ni1 0.0535(7) 0.0516(7) 0.0527(7) 0.0040(6) -0.0008(6) -0.0033(6)
P1 0.0475(11) 0.0521(11) 0.0509(11) 0.0040(9) 0.0031(9) 0.0016(9)
P2 0.0568(12) 0.0549(12) 0.0535(12) 0.0036(10) 0.0091(9) -0.0008(10)
Cl1 0.0930(15) 0.0799(14) 0.0796(15) 0.0199(12) -0.0134(12) -0.0369(13)
N1 0.060(4) 0.063(4) 0.052(4) 0.007(3) 0.009(3) -0.003(3)
O1 0.065(3) 0.056(3) 0.065(3) 0.011(3) -0.011(3) -0.006(3)
O2 0.059(3) 0.068(3) 0.089(4) 0.004(3) -0.009(3) -0.009(3)
O3 0.067(3) 0.058(3) 0.047(3) 0.007(2) 0.002(2) 0.000(3)
C1 0.046(4) 0.051(4) 0.054(4) -0.004(4) 0.007(3) -0.004(4)
C2 0.050(4) 0.050(4) 0.047(4) 0.001(4) -0.004(3) -0.005(4)
C3 0.059(5) 0.069(5) 0.058(5) -0.003(4) 0.000(4) 0.018(4)
C4 0.064(5) 0.083(6) 0.053(5) 0.002(4) 0.014(4) 0.000(5)
C5 0.071(5) 0.067(5) 0.043(4) 0.005(4) 0.000(4) -0.002(4)
C6 0.051(4) 0.057(4) 0.051(4) 0.011(4) 0.000(3) -0.005(4)
C7 0.048(4) 0.050(4) 0.050(4) -0.006(4) 0.004(3) 0.012(4)
C8 0.052(5) 0.059(5) 0.060(5) 0.002(4) -0.004(4) 0.013(4)
C9 0.064(5) 0.059(5) 0.073(6) 0.005(4) 0.006(4) 0.010(4)
C10 0.074(6) 0.084(6) 0.062(5) 0.009(5) -0.009(4) 0.017(5)
C11 0.065(5) 0.071(5) 0.068(6) -0.007(5) -0.023(4) 0.002(5)
C12 0.052(5) 0.056(5) 0.066(5) 0.002(4) -0.007(4) 0.006(4)
C13 0.069(5) 0.060(5) 0.096(6) 0.001(5) -0.002(5) -0.003(4)
C14 0.068(6) 0.097(7) 0.106(7) 0.002(6) -0.018(5) -0.012(5)
C15 0.049(4) 0.048(4) 0.052(4) -0.003(3) 0.004(3) 0.000(3)
C16 0.054(4) 0.054(4) 0.047(4) 0.006(4) 0.000(3) -0.002(4)
C17 0.073(5) 0.069(5) 0.057(5) -0.008(4) 0.001(4) -0.013(4)
C18 0.076(6) 0.084(6) 0.063(5) -0.013(5) -0.007(5) -0.021(5)
C19 0.064(5) 0.073(6) 0.079(6) -0.006(5) 0.000(5) -0.015(4)
C20 0.060(5) 0.064(5) 0.058(5) 0.002(4) 0.007(4) -0.009(4)
C21 0.055(5) 0.048(4) 0.069(5) 0.009(4) -0.002(4) 0.010(4)
C22 0.061(5) 0.059(5) 0.080(6) 0.016(4) 0.013(4) 0.010(4)
C23 0.068(6) 0.087(7) 0.105(7) 0.015(6) 0.015(5) 0.020(5)
C24 0.080(6) 0.072(6) 0.098(7) 0.003(5) 0.006(5) 0.020(5)
C25 0.086(6) 0.060(5) 0.091(7) 0.017(5) 0.011(5) 0.005(5)
C26 0.067(5) 0.060(5) 0.076(6) 0.010(4) 0.004(4) 0.000(4)
C27 0.069(6) 0.071(6) 0.059(6) 0.009(5) 0.020(4) 0.005(5)
C28 0.07(4) 0.08(5) 0.08(4) 0.01(3) 0.02(3) 0.01(3)
C29 0.07(2) 0.08(4) 0.09(3) 0.00(3) 0.013(18) 0.02(3)
C30 0.08(4) 0.08(4) 0.09(5) -0.01(3) 0.02(3) 0.01(3)
C31 0.07(6) 0.09(3) 0.10(5) 0.01(3) 0.02(4) 0.02(5)
C32 0.07(5) 0.07(3) 0.08(4) 0.01(3) 0.02(3) 0.02(3)
C28' 0.07(3) 0.08(5) 0.08(3) 0.01(3) 0.03(2) 0.01(3)
C29' 0.07(2) 0.08(5) 0.09(4) 0.00(3) 0.02(2) 0.02(3)
C30' 0.08(5) 0.09(3) 0.09(4) 0.00(3) 0.01(4) 0.02(4)
C31' 0.08(4) 0.09(2) 0.09(3) 0.00(2) 0.02(2) 0.03(3)
C32' 0.07(4) 0.08(3) 0.08(4) 0.01(2) 0.02(3) 0.01(3)
C33 0.084(6) 0.075(6) 0.052(5) 0.018(4) 0.019(4) 0.005(5)
C34 0.092(7) 0.100(7) 0.120(8) 0.034(6) 0.024(6) -0.014(6)
C35 0.152(9) 0.113(8) 0.079(7) -0.012(6) 0.032(6) 0.026(7)
C36 0.080(6) 0.073(6) 0.070(6) 0.009(5) 0.014(5) -0.001(5)
C37 0.090(6) 0.077(6) 0.089(6) 0.007(5) 0.027(5) 0.006(5)
C38 0.082(6) 0.124(8) 0.086(7) 0.008(6) -0.018(5) 0.014(6)
C39 0.058(5) 0.058(5) 0.066(5) 0.005(4) -0.003(4) -0.005(4)
C40 0.071(6) 0.082(6) 0.053(5) 0.001(5) -0.017(4) 0.006(5)
C41 0.089(7) 0.090(6) 0.060(5) -0.004(5) -0.007(5) 0.013(5)
C42 0.107(8) 0.112(8) 0.071(7) 0.015(6) -0.024(6) 0.016(7)
C43 0.072(6) 0.109(8) 0.093(7) 0.022(6) -0.030(5) 0.010(6)
C44 0.078(6) 0.081(6) 0.076(6) -0.002(5) -0.015(5) 0.013(5)

loop_
_atom_type_symbol
_atom_type_description
_atom_type_scat_dispersion_real
_atom_type_scat_dispersion_imag
_atom_type_scat_source
C C 0.0181 0.0091 'International Tables Vol C Tables 4.2.6.8 and 6.1.1.4'
H H 0.0000 0.0000 'International Tables Vol C Tables 4.2.6.8 and 6.1.1.4'
N N 0.0311 0.0180 'International Tables Vol C Tables 4.2.6.8 and 6.1.1.4'
O O 0.0492 0.0322 'International Tables Vol C Tables 4.2.6.8 and 6.1.1.4'
P P 0.2955 0.4335 'International Tables Vol C Tables 4.2.6.8 and 6.1.1.4'
Cl Cl 0.3639 0.7018 'International Tables Vol C Tables 4.2.6.8 and 6.1.1.4'
Ni Ni -3.0029 0.5091 'International Tables Vol C Tables 4.2.6.8 and 6.1.1.4'

loop_
_geom_angle_atom_site_label_1
_geom_angle_atom_site_label_2
_geom_angle_atom_site_label_3
_geom_angle
C39 Ni1 O3 173.9(3)
C39 Ni1 P1 90.0(2)
O3 Ni1 P1 93.35(14)
C39 Ni1 Cl1 87.7(2)
O3 Ni1 Cl1 89.66(14)
P1 Ni1 Cl1 171.62(9)
C1 P1 C15 105.0(3)
C1 P1 C21 105.5(3)
C15 P1 C21 99.2(3)
C1 P1 Ni1 116.9(2)
C15 P1 Ni1 117.9(2)
C21 P1 Ni1 110.2(2)
O3 P2 N1 115.0(3)
O3 P2 C27 109.9(4)
N1 P2 C27 109.0(3)
O3 P2 C16 109.4(3)
N1 P2 C16 107.0(3)
C27 P2 C16 106.1(3)
C33 N1 C36 115.1(6)
C33 N1 P2 126.5(5)
C36 N1 P2 114.6(5)
C8 O1 C13 117.3(6)
C12 O2 C14 118.3(6)
P2 O3 Ni1 134.2(3)
C6 C1 C2 118.8(6)
C6 C1 P1 117.8(5)
C2 C1 P1 122.9(5)
C3 C2 C1 117.7(6)
C3 C2 C7 117.4(6)
C1 C2 C7 124.8(6)
C4 C3 C2 123.1(7)
C4 C3 H3 118.5
C2 C3 H3 118.5
C5 C4 C3 117.9(7)
C5 C4 H4 121.1
C3 C4 H4 121.1
C4 C5 C6 121.1(7)
C4 C5 H5 119.5
C6 C5 H5 119.5
C5 C6 C1 121.3(7)
C5 C6 H6 119.3
C1 C6 H6 119.3
C12 C7 C8 117.3(7)
C12 C7 C2 121.6(6)
C8 C7 C2 120.7(6)
O1 C8 C9 123.5(7)
O1 C8 C7 114.5(6)
C9 C8 C7 121.9(7)
C8 C9 C10 118.1(7)
C8 C9 H9 121.0
C10 C9 H9 121.0
C11 C10 C9 122.0(7)
C11 C10 H10 119.0
C9 C10 H10 119.0
C10 C11 C12 118.9(7)
C10 C11 H11 120.6
C12 C11 H11 120.6
O2 C12 C7 115.8(7)
O2 C12 C11 122.6(7)
C7 C12 C11 121.6(7)
O1 C13 H13A 109.5
O1 C13 H13B 109.5
H13A C13 H13B 109.5
O1 C13 H13C 109.5
H13A C13 H13C 109.5
H13B C13 H13C 109.5
O2 C14 H14A 109.5
O2 C14 H14B 109.5
H14A C14 H14B 109.5
O2 C14 H14C 109.5
H14A C14 H14C 109.5
H14B C14 H14C 109.5
C16 C15 C20 117.2(6)
C16 C15 P1 126.4(5)
C20 C15 P1 116.3(5)
C15 C16 C17 120.4(6)
C15 C16 P2 121.5(5)
C17 C16 P2 117.6(5)
C18 C17 C16 120.2(7)
C18 C17 H17 119.9
C16 C17 H17 119.9
C19 C18 C17 120.2(7)
C19 C18 H18 119.9
C17 C18 H18 119.9
C18 C19 C20 120.3(7)
C18 C19 H19 119.9
C20 C19 H19 119.9
C19 C20 C15 121.6(7)
C19 C20 H20 119.2
C15 C20 H20 119.2
C22 C21 C26 119.6(7)
C22 C21 P1 116.4(5)
C26 C21 P1 123.9(6)
C21 C22 C23 120.0(7)
C21 C22 H22 120.0
C23 C22 H22 120.0
C24 C23 C22 120.5(7)
C24 C23 H23 119.7
C22 C23 H23 119.7
C23 C24 C25 119.1(8)
C23 C24 H24 120.5
C25 C24 H24 120.5
C24 C25 C26 120.9(8)
C24 C25 H25 119.6
C26 C25 H25 119.6
C25 C26 C21 120.0(7)
C25 C26 H26 120.0
C21 C26 H26 120.0
C32 C27 C28' 105(7)
C32 C27 C32' 16(8)
C28' C27 C32' 119(7)
C32 C27 C28 118(8)
C28' C27 C28 14(10)
C32' C27 C28 133(8)
C32 C27 P2 130(5)
C28' C27 P2 125(5)
C32' C27 P2 116(5)
C28 C27 P2 111(6)
C29 C28 C27 119(10)
C29 C28 H28 120.4
C27 C28 H28 120.4
C30 C29 C28 121(10)
C30 C29 H29 119.6
C28 C29 H29 119.6
C31 C30 C29 118(8)
C31 C30 H30 120.8
C29 C30 H30 120.8
C32 C31 C30 121(9)
C32 C31 H31 119.6
C30 C31 H31 119.6
C27 C32 C31 121(10)
C27 C32 H32 119.5
C31 C32 H32 119.5
C27 C28' C29' 119(10)
C27 C28' H28' 120.5
C29' C28' H28' 120.5
C30' C29' C28' 120(8)
C30' C29' H29' 120.1
C28' C29' H29' 120.1
C29' C30' C31' 122(8)
C29' C30' H30' 118.8
C31' C30' H30' 118.8
C32' C31' C30' 117(8)
C32' C31' H31' 121.7
C30' C31' H31' 121.7
C31' C32' C27 122(8)
C31' C32' H32' 119.0
C27 C32' H32' 119.0
N1 C33 C35 112.9(6)
N1 C33 C34 113.8(6)
C35 C33 C34 110.9(7)
N1 C33 H33 106.2
C35 C33 H33 106.2
C34 C33 H33 106.2
C33 C34 H34A 109.5
C33 C34 H34B 109.5
H34A C34 H34B 109.5
C33 C34 H34C 109.5
H34A C34 H34C 109.5
H34B C34 H34C 109.5
C33 C35 H35A 109.5
C33 C35 H35B 109.5
H35A C35 H35B 109.5
C33 C35 H35C 109.5
H35A C35 H35C 109.5
H35B C35 H35C 109.5
N1 C36 C38 112.9(6)
N1 C36 C37 109.6(6)
C38 C36 C37 112.1(7)
N1 C36 H36 107.3
C38 C36 H36 107.3
C37 C36 H36 107.3
C36 C37 H37A 109.5
C36 C37 H37B 109.5
H37A C37 H37B 109.5
C36 C37 H37C 109.5
H37A C37 H37C 109.5
H37B C37 H37C 109.5
C36 C38 H38A 109.5
C36 C38 H38B 109.5
H38A C38 H38B 109.5
C36 C38 H38C 109.5
H38A C38 H38C 109.5
H38B C38 H38C 109.5
C44 C39 C40 117.7(8)
C44 C39 Ni1 123.5(6)
C40 C39 Ni1 118.4(6)
C39 C40 C41 121.7(7)
C39 C40 H40 119.2
C41 C40 H40 119.2
C42 C41 C40 120.1(8)
C42 C41 H41 120.0
C40 C41 H41 120.0
C41 C42 C43 119.3(9)
C41 C42 H42 120.4
C43 C42 H42 120.4
C42 C43 C44 120.4(8)
C42 C43 H43 119.8
C44 C43 H43 119.8
C39 C44 C43 120.7(8)
C39 C44 H44 119.7
C43 C44 H44 119.7

loop_
_geom_bond_atom_site_label_1
_geom_bond_atom_site_label_2
_geom_bond_distance
Ni1 C39 1.898(7)
Ni1 O3 1.946(4)
Ni1 P1 2.1450(19)
Ni1 Cl1 2.209(2)
P1 C1 1.820(6)
P1 C15 1.846(6)
P1 C21 1.846(6)
P2 O3 1.508(4)
P2 N1 1.640(5)
P2 C27 1.810(8)
P2 C16 1.823(6)
N1 C33 1.495(7)
N1 C36 1.504(8)
O1 C8 1.373(7)
O1 C13 1.443(6)
O2 C12 1.371(7)
O2 C14 1.441(7)
C1 C6 1.394(8)
C1 C2 1.411(8)
C2 C3 1.404(8)
C2 C7 1.492(8)
C3 C4 1.384(8)
C3 H3 0.9300
C4 C5 1.375(8)
C4 H4 0.9300
C5 C6 1.384(7)
C5 H5 0.9300
C6 H6 0.9300
C7 C12 1.390(8)
C7 C8 1.412(8)
C8 C9 1.380(8)
C9 C10 1.396(8)
C9 H9 0.9300
C10 C11 1.367(8)
C10 H10 0.9300
C11 C12 1.395(9)
C11 H11 0.9300
C13 H13A 0.9600
C13 H13B 0.9600
C13 H13C 0.9600
C14 H14A 0.9600
C14 H14B 0.9600
C14 H14C 0.9600
C15 C16 1.389(8)
C15 C20 1.410(8)
C16 C17 1.402(8)
C17 C18 1.387(8)
C17 H17 0.9300
C18 C19 1.346(8)
C18 H18 0.9300
C19 C20 1.385(9)
C19 H19 0.9300
C20 H20 0.9300
C21 C22 1.371(8)
C21 C26 1.384(8)
C22 C23 1.397(8)
C22 H22 0.9300
C23 C24 1.371(8)
C23 H23 0.9300
C24 C25 1.378(9)
C24 H24 0.9300
C25 C26 1.381(8)
C25 H25 0.9300
C26 H26 0.9300
C27 C32 1.37(18)
C27 C28' 1.38(18)
C27 C32' 1.40(16)
C27 C28 1.41(19)
C28 C29 1.40(19)
C28 H28 0.9300
C29 C30 1.38(6)
C29 H29 0.9300
C30 C31 1.38(8)
C30 H30 0.9300
C31 C32 1.38(14)
C31 H31 0.9300
C32 H32 0.9300
C28' C29' 1.39(14)
C28' H28' 0.9300
C29' C30' 1.38(7)
C29' H29' 0.9300
C30' C31' 1.39(6)
C30' H30' 0.9300
C31' C32' 1.39(16)
C31' H31' 0.9300
C32' H32' 0.9300
C33 C35 1.509(8)
C33 C34 1.536(9)
C33 H33 0.9800
C34 H34A 0.9600
C34 H34B 0.9600
C34 H34C 0.9600
C35 H35A 0.9600
C35 H35B 0.9600
C35 H35C 0.9600
C36 C38 1.519(9)
C36 C37 1.537(8)
C36 H36 0.9800
C37 H37A 0.9600
C37 H37B 0.9600
C37 H37C 0.9600
C38 H38A 0.9600
C38 H38B 0.9600
C38 H38C 0.9600
C39 C44 1.372(8)
C39 C40 1.382(8)
C40 C41 1.393(8)
C40 H40 0.9300
C41 C42 1.355(9)
C41 H41 0.9300
C42 C43 1.382(10)
C42 H42 0.9300
C43 C44 1.399(10)
C43 H43 0.9300
C44 H44 0.9300

loop_
_geom_torsion_atom_site_label_1
_geom_torsion_atom_site_label_2
_geom_torsion_atom_site_label_3
_geom_torsion_atom_site_label_4
_geom_torsion
C39 Ni1 P1 C1 46.8(4)
O3 Ni1 P1 C1 -128.1(3)
Cl1 Ni1 P1 C1 121.0(7)
C39 Ni1 P1 C15 173.6(3)
O3 Ni1 P1 C15 -1.3(3)
Cl1 Ni1 P1 C15 -112.2(7)
C39 Ni1 P1 C21 -73.6(3)
O3 Ni1 P1 C21 111.5(3)
Cl1 Ni1 P1 C21 0.6(7)
O3 P2 N1 C33 94.6(6)
C27 P2 N1 C33 -29.3(7)
C16 P2 N1 C33 -143.7(6)
O3 P2 N1 C36 -62.1(5)
C27 P2 N1 C36 173.9(5)
C16 P2 N1 C36 59.6(5)
N1 P2 O3 Ni1 176.2(3)
C27 P2 O3 Ni1 -60.3(5)
C16 P2 O3 Ni1 55.8(5)
C39 Ni1 O3 P2 -161(2)
P1 Ni1 O3 P2 -37.6(4)
Cl1 Ni1 O3 P2 134.6(4)
C15 P1 C1 C6 137.7(5)
C21 P1 C1 C6 33.5(6)
Ni1 P1 C1 C6 -89.4(5)
C15 P1 C1 C2 -49.8(6)
C21 P1 C1 C2 -154.0(6)
Ni1 P1 C1 C2 83.1(6)
C6 C1 C2 C3 -3.6(10)
P1 C1 C2 C3 -176.0(5)
C6 C1 C2 C7 179.2(6)
P1 C1 C2 C7 6.8(10)
C1 C2 C3 C4 4.1(11)
C7 C2 C3 C4 -178.5(6)
C2 C3 C4 C5 -2.7(11)
C3 C4 C5 C6 0.9(11)
C4 C5 C6 C1 -0.7(11)
C2 C1 C6 C5 2.1(10)
P1 C1 C6 C5 174.9(5)
C3 C2 C7 C12 -65.6(9)
C1 C2 C7 C12 111.6(8)
C3 C2 C7 C8 107.8(8)
C1 C2 C7 C8 -75.0(9)
C13 O1 C8 C9 -7.3(10)
C13 O1 C8 C7 176.0(5)
C12 C7 C8 O1 173.8(6)
C2 C7 C8 O1 0.1(9)
C12 C7 C8 C9 -2.9(11)
C2 C7 C8 C9 -176.6(6)
O1 C8 C9 C10 -178.2(6)
C7 C8 C9 C10 -1.7(11)
C8 C9 C10 C11 4.2(11)
C9 C10 C11 C12 -1.9(12)
C14 O2 C12 C7 175.3(6)
C14 O2 C12 C11 -6.3(10)
C8 C7 C12 O2 -176.1(6)
C2 C7 C12 O2 -2.5(10)
C8 C7 C12 C11 5.4(11)
C2 C7 C12 C11 179.0(7)
C10 C11 C12 O2 178.5(6)
C10 C11 C12 C7 -3.1(11)
C1 P1 C15 C16 146.4(6)
C21 P1 C15 C16 -104.7(6)
Ni1 P1 C15 C16 14.1(7)
C1 P1 C15 C20 -37.9(6)
C21 P1 C15 C20 71.0(5)
Ni1 P1 C15 C20 -170.2(4)
C20 C15 C16 C17 -2.0(10)
P1 C15 C16 C17 173.7(5)
C20 C15 C16 P2 -174.0(5)
P1 C15 C16 P2 1.7(9)
O3 P2 C16 C15 -31.4(6)
N1 P2 C16 C15 -156.6(5)
C27 P2 C16 C15 87.1(6)
O3 P2 C16 C17 156.3(5)
N1 P2 C16 C17 31.1(6)
C27 P2 C16 C17 -85.1(6)
C15 C16 C17 C18 3.8(11)
P2 C16 C17 C18 176.2(5)
C16 C17 C18 C19 -4.6(12)
C17 C18 C19 C20 3.6(12)
C18 C19 C20 C15 -1.7(12)
C16 C15 C20 C19 0.9(10)
P1 C15 C20 C19 -175.2(5)
C1 P1 C21 C22 -144.2(6)
C15 P1 C21 C22 107.3(6)
Ni1 P1 C21 C22 -17.1(7)
C1 P1 C21 C26 39.8(7)
C15 P1 C21 C26 -68.7(7)
Ni1 P1 C21 C26 166.9(6)
C26 C21 C22 C23 0.2(12)
P1 C21 C22 C23 -176.0(6)
C21 C22 C23 C24 -0.9(13)
C22 C23 C24 C25 0.4(14)
C23 C24 C25 C26 0.8(13)
C24 C25 C26 C21 -1.5(13)
C22 C21 C26 C25 1.0(12)
P1 C21 C26 C25 176.9(6)
O3 P2 C27 C32 159(8)
N1 P2 C27 C32 -74(8)
C16 P2 C27 C32 41(8)
O3 P2 C27 C28' -14(9)
N1 P2 C27 C28' 113(9)
C16 P2 C27 C28' -132(9)
O3 P2 C27 C32' 169(6)
N1 P2 C27 C32' -64(6)
C16 P2 C27 C32' 51(6)
O3 P2 C27 C28 -12(8)
N1 P2 C27 C28 115(8)
C16 P2 C27 C28 -130(8)
C32 C27 C28 C29 9(20)
C28' C27 C28 C29 -5(50)
C32' C27 C28 C29 1(22)
P2 C27 C28 C29 -178(11)
C27 C28 C29 C30 -9(20)
C28 C29 C30 C31 9(15)
C29 C30 C31 C32 -9(14)
C28' C27 C32 C31 -6(15)
C32' C27 C32 C31 148(54)
C28 C27 C32 C31 -9(17)
P2 C27 C32 C31 180(7)
C30 C31 C32 C27 9(17)
C32 C27 C28' C29' -1(16)
C32' C27 C28' C29' -9(17)
C28 C27 C28' C29' 166(75)
P2 C27 C28' C29' 173(8)
C27 C28' C29' C30' 11(17)
C28' C29' C30' C31' -7(13)
C29' C30' C31' C32' 1(13)
C30' C31' C32' C27 1(15)
C32 C27 C32' C31' -25(35)
C28' C27 C32' C31' 4(16)
C28 C27 C32' C31' 2(19)
P2 C27 C32' C31' -179(8)
C36 N1 C33 C35 -111.9(7)
P2 N1 C33 C35 91.5(8)
C36 N1 C33 C34 120.6(7)
P2 N1 C33 C34 -36.0(9)
C33 N1 C36 C38 63.0(8)
P2 N1 C36 C38 -137.5(6)
C33 N1 C36 C37 -62.7(8)
P2 N1 C36 C37 96.7(6)
O3 Ni1 C39 C44 -139(2)
P1 Ni1 C39 C44 97.5(6)
Cl1 Ni1 C39 C44 -74.5(6)
O3 Ni1 C39 C40 35(3)
P1 Ni1 C39 C40 -88.8(6)
Cl1 Ni1 C39 C40 99.2(6)
C44 C39 C40 C41 2.4(12)
Ni1 C39 C40 C41 -171.7(6)
C39 C40 C41 C42 0.3(13)
C40 C41 C42 C43 -2.3(14)
C41 C42 C43 C44 1.5(14)
C40 C39 C44 C43 -3.1(12)
Ni1 C39 C44 C43 170.6(6)
C42 C43 C44 C39 1.2(14)

loop_
_platon_squeeze_void_nr
_platon_squeeze_void_average_x
_platon_squeeze_void_average_y
_platon_squeeze_void_average_z
_platon_squeeze_void_volume
_platon_squeeze_void_count_electrons
1 -0.003 -0.018 0.003 1452.4 284.9
